data_7238570
loop_
_publ_author_name
'Mir\'o Sabat\'e, Carles'
'Delalu, Henri'
'Forquet, Val\'erian'
'Jeanneau, Erwann'

_publ_section_title
;
 Salts of 1-(chloromethyl)-1,1-dimethylhydrazine and ionic liquids
;
_journal_issue 9
_journal_name_full 'RSC Advances'
_journal_page_first 3691
_journal_paper_doi 10.1039/c2ra00968d
_journal_volume 2
_journal_year 2012
_chemical_formula_moiety 'C3 H10 Cl N2, Cl O4'
_chemical_formula_sum 'C3 H10 Cl2 N2 O4'
_chemical_formula_weight 209.03
_space_group_IT_number 2
_space_group_name_Hall '-P 1'
_space_group_name_H-M_alt 'P -1'
_symmetry_cell_setting triclinic
_symmetry_space_group_name_Hall '-P 1'
_symmetry_space_group_name_H-M 'P -1'
_atom_sites_solution_hydrogens geom
_atom_sites_solution_primary direct
_cell_angle_alpha 93.620(10)
_cell_angle_beta 101.100(10)
_cell_angle_gamma 91.120(10)
_cell_formula_units_Z 2
_cell_length_a 5.9899(7)
_cell_length_b 7.4765(9)
_cell_length_c 9.3470(10)
_cell_measurement_reflns_used 4444
_cell_measurement_temperature 100
_cell_measurement_theta_max 66.1196
_cell_measurement_theta_min 4.8287
_cell_volume 409.73(8)
_computing_cell_refinement
;
CrysAlisPro, Oxford Diffraction Ltd.,
Version 1.171.34.40 (release 27-08-2010 CrysAlis171 .NET)
(compiled Aug 27 2010,11:50:40)
;
_computing_data_collection
;
CrysAlisPro, Oxford Diffraction Ltd.,
Version 1.171.34.40 (release 27-08-2010 CrysAlis171 .NET)
(compiled Aug 27 2010,11:50:40)
;
_computing_data_reduction
;
CrysAlisPro, Oxford Diffraction Ltd.,
Version 1.171.34.40 (release 27-08-2010 CrysAlis171 .NET)
(compiled Aug 27 2010,11:50:40)
;
_computing_molecular_graphics 'CAMERON (Watkin et al., 1996)'
_computing_publication_material 'CRYSTALS (Betteridge et al., 2003)'
_computing_structure_refinement 'CRYSTALS (Betteridge et al., 2003)'
_computing_structure_solution 'SIR97 (Altomare et al., 1999)'
_diffrn_ambient_temperature 100.0
_diffrn_detector_area_resol_mean 10.4685
_diffrn_measured_fraction_theta_full 0.989
_diffrn_measured_fraction_theta_max 0.989
_diffrn_measurement_device_type 'Xcalibur, Atlas, Gemini ultra'
_diffrn_radiation_monochromator mirror
_diffrn_radiation_source 'Enhance Ultra (Cu) X-ray Source'
_diffrn_radiation_type 'Cu K\a'
_diffrn_radiation_wavelength 1.5418
_diffrn_reflns_av_R_equivalents 0.057
_diffrn_reflns_limit_h_max 7
_diffrn_reflns_limit_h_min -6
_diffrn_reflns_limit_k_max 8
_diffrn_reflns_limit_k_min -8
_diffrn_reflns_limit_l_max 10
_diffrn_reflns_limit_l_min -11
_diffrn_reflns_number 5330
_diffrn_reflns_theta_full 66.222
_diffrn_reflns_theta_max 66.222
_diffrn_reflns_theta_min 4.833
_diffrn_standards_number 0
_exptl_absorpt_coefficient_mu 6.989
_exptl_absorpt_correction_T_max 0.764
_exptl_absorpt_correction_T_min 0.159
_exptl_absorpt_correction_type analytical
_exptl_absorpt_process_details
;
CrysAlisPro, Oxford Diffraction Ltd.,
Version 1.171.34.40 (release 27-08-2010 CrysAlis171 .NET)
(compiled Aug 27 2010,11:50:40)
Analytical numeric absorption correction using a multifaceted crystal
model based on expressions derived by R.C. Clark & J.S. Reid.
(Clark, R. C. & Reid, J. S. (1995). Acta Cryst. A51, 887-897)
;
_exptl_crystal_colour colorless
_exptl_crystal_density_diffrn 1.694
_exptl_crystal_density_method 'not measured'
_exptl_crystal_description plate
_exptl_crystal_F_000 216
_exptl_crystal_size_max 0.525
_exptl_crystal_size_mid 0.235
_exptl_crystal_size_min 0.038
_refine_diff_density_max 0.75
_refine_diff_density_min -0.55
_refine_ls_extinction_method None
_refine_ls_goodness_of_fit_ref 1.0083
_refine_ls_hydrogen_treatment none
_refine_ls_matrix_type full
_refine_ls_number_parameters 100
_refine_ls_number_reflns 1418
_refine_ls_number_restraints 0
_refine_ls_R_factor_all 0.0556
_refine_ls_R_factor_gt 0.0529
_refine_ls_shift/su_max 0.0003530
_refine_ls_shift/su_mean 0.0000167
_refine_ls_structure_factor_coef Fsqd
_refine_ls_weighting_details
;
Method, part 1, Chebychev polynomial, (Watkin, 1994, Prince, 1982)
[weight] = 1.0/[A~0~*T~0~(x)+A~1~*T~1~(x) ... +A~n-1~]*T~n-1~(x)]
where A~i~ are the Chebychev coefficients listed below and x= Fcalc/Fmax
Method = Robust Weighting (Prince, 1982)
W = [weight] * [1-(deltaF/6*sigmaF)^2^]^2^
A~i~ are:
0.550E+04 0.938E+04 0.607E+04 0.279E+04 684.
;
_refine_ls_weighting_scheme calc
_refine_ls_wR_factor_all 0.1536
_refine_ls_wR_factor_gt 0.1467
_refine_ls_wR_factor_ref 0.1536
_reflns_limit_h_max 6
_reflns_limit_h_min -7
_reflns_limit_k_max 8
_reflns_limit_k_min -8
_reflns_limit_l_max 11
_reflns_limit_l_min 0
_reflns_number_gt 1292
_reflns_number_total 1418
_reflns_threshold_expression I>2.0\s(I)
_oxford_diffrn_Wilson_B_factor 1.14
_oxford_diffrn_Wilson_scale 0.01
_oxford_refine_ls_r_factor_ref 0.0556
_oxford_refine_ls_scale 11.9(12)
_oxford_reflns_number_all 1418
_oxford_reflns_threshold_expression_ref I>-10.0\s(I)
_cod_data_source_file c2ra00968d.txt
_cod_data_source_block '[Me2N(CH2Cl)NH2](ClO4)'
_cod_depositor_comments
;
The following automatic conversions were performed:

data item '_symmetry_cell_setting' value 'Triclinic' was changed to
'triclinic' in accordance with the
/home/saulius/struct/COD-crude-data/automatic-downloads/DataCite-retrospective/RSC/depositions/lib/dictionaries/cif_core.dic
dictionary named 'cif_core.dic' version 2.4.2 last updated on
2011-04-26.

Automatic conversion script
Id: cif_fix_values 6909 2019-04-08 15:41:33Z antanas 
;
_cod_original_sg_symbol_H-M 'P -1 '
_cod_database_code 7238570

loop_
_symmetry_equiv_pos_as_xyz
x,y,z
-x,-y,-z

loop_
_atom_site_label
_atom_site_type_symbol
_atom_site_fract_x
_atom_site_fract_y
_atom_site_fract_z
_atom_site_U_iso_or_equiv
_atom_site_occupancy
_atom_site_adp_type
_atom_site_refinement_flags_posn
Cl7 Cl 0.95025(9) 0.74642(7) 0.25053(6) 0.0177 1.0000 Uani .
O10 O 0.7117(3) 0.7467(3) 0.1817(2) 0.0262 1.0000 Uani .
O11 O 1.0125(3) 0.9171(2) 0.3303(2) 0.0263 1.0000 Uani .
O8 O 0.9840(3) 0.6058(2) 0.34915(19) 0.0249 1.0000 Uani .
O9 O 1.0847(3) 0.7183(3) 0.1401(2) 0.0279 1.0000 Uani .
Cl1 Cl 0.45358(10) 0.24653(8) 0.50318(6) 0.0241 1.0000 Uani .
C2 C 0.6489(4) 0.2535(4) 0.3837(3) 0.0219 1.0000 Uani .
N3 N 0.5255(3) 0.2330(3) 0.2269(2) 0.0185 1.0000 Uani .
N6 N 0.3983(4) 0.0629(3) 0.1884(2) 0.0230 1.0000 Uani .
C4 C 0.3649(4) 0.3804(3) 0.1903(3) 0.0216 1.0000 Uani .
C5 C 0.7015(5) 0.2371(3) 0.1318(3) 0.0209 1.0000 Uani .
H21 H 0.7274 0.3713 0.4018 0.0260 1.0000 Uiso R
H22 H 0.7514 0.1542 0.4014 0.0256 1.0000 Uiso R
H41 H 0.2960 0.3607 0.0877 0.0335 1.0000 Uiso R
H43 H 0.4522 0.4937 0.2096 0.0306 1.0000 Uiso R
H42 H 0.2593 0.3729 0.2544 0.0325 1.0000 Uiso R
H53 H 0.6252 0.2350 0.0317 0.0308 1.0000 Uiso R
H52 H 0.7859 0.3467 0.1592 0.0314 1.0000 Uiso R
H51 H 0.8028 0.1351 0.1526 0.0314 1.0000 Uiso R
H62 H 0.4780 -0.0316 0.2046 0.0277 1.0000 Uiso R
H61 H 0.2964 0.0438 0.2423 0.0286 1.0000 Uiso R

loop_
_atom_site_aniso_label
_atom_site_aniso_U_11
_atom_site_aniso_U_22
_atom_site_aniso_U_33
_atom_site_aniso_U_23
_atom_site_aniso_U_13
_atom_site_aniso_U_12
Cl7 0.0136(5) 0.0203(5) 0.0202(5) -0.0004(3) 0.0063(3) 0.0002(3)
O10 0.0146(9) 0.0330(10) 0.0297(10) -0.0006(8) 0.0018(8) 0.0017(7)
O11 0.0221(10) 0.0236(10) 0.0327(10) -0.0045(8) 0.0065(8) -0.0022(8)
O8 0.0247(11) 0.0223(10) 0.0278(11) 0.0056(7) 0.0041(8) 0.0013(8)
O9 0.0233(10) 0.0343(11) 0.0309(11) 0.0024(8) 0.0165(8) 0.0075(8)
Cl1 0.0236(5) 0.0299(5) 0.0213(5) -0.0008(3) 0.0112(3) 0.0007(3)
C2 0.0167(12) 0.0312(14) 0.0194(13) -0.0004(10) 0.0082(10) 0.0041(11)
N3 0.0129(10) 0.0227(11) 0.0212(11) -0.0015(8) 0.0072(9) 0.0009(8)
N6 0.0208(11) 0.0205(11) 0.0269(12) -0.0060(8) 0.0060(9) -0.0081(9)
C4 0.0164(12) 0.0238(13) 0.0253(13) 0.0022(10) 0.0053(10) 0.0024(10)
C5 0.0198(12) 0.0215(12) 0.0243(14) -0.0012(10) 0.0121(11) 0.0010(10)

loop_
_atom_type_symbol
_atom_type_scat_dispersion_real
_atom_type_scat_dispersion_imag
_atom_type_scat_Cromer_Mann_a1
_atom_type_scat_Cromer_Mann_b1
_atom_type_scat_Cromer_Mann_a2
_atom_type_scat_Cromer_Mann_b2
_atom_type_scat_Cromer_Mann_a3
_atom_type_scat_Cromer_Mann_b3
_atom_type_scat_Cromer_Mann_a4
_atom_type_scat_Cromer_Mann_b4
_atom_type_scat_Cromer_Mann_c
_atom_type_scat_source
C 0.0181 0.0091 2.3100 20.8439 1.0200 10.2075 1.5886 0.5687 0.8650 51.6512 0.2156 'International Tables Vol C 4.2.6.8 and 6.1.1.4'
H 0.0000 0.0000 0.4930 10.5109 0.3229 26.1257 0.1402 3.1424 0.0408 57.7998 0.0030 'International Tables Vol C 4.2.6.8 and 6.1.1.4'
N 0.0311 0.0180 12.2126 0.0057 3.1322 9.8933 2.0125 28.9975 1.1663 0.5826 -11.5290 'International Tables Vol C 4.2.6.8 and 6.1.1.4'
O 0.0492 0.0322 3.0485 13.2771 2.2868 5.7011 1.5463 0.3239 0.8670 32.9089 0.2508 'International Tables Vol C 4.2.6.8 and 6.1.1.4'
Cl 0.3639 0.7018 11.4604 0.0104 7.1964 1.1662 6.2556 18.5194 1.6455 47.7784 -9.5574 'International Tables Vol C 4.2.6.8 and 6.1.1.4'

loop_
_geom_angle_atom_site_label_1
_geom_angle_atom_site_label_2
_geom_angle_atom_site_label_3
_geom_angle
_geom_angle_publ_flag
O10 Cl7 O11 108.71(11) yes
O10 Cl7 O8 109.03(11) yes
O11 Cl7 O8 109.70(11) yes
O10 Cl7 O9 109.24(11) yes
O11 Cl7 O9 109.94(11) yes
O8 Cl7 O9 110.18(11) yes
Cl1 C2 N3 110.50(17) yes
Cl1 C2 H21 107.1 no
N3 C2 H21 108.9 no
Cl1 C2 H22 108.7 no
N3 C2 H22 108.4 no
H21 C2 H22 113.3 no
C2 N3 N6 113.6(2) yes
C2 N3 C4 111.87(19) yes
N6 N3 C4 108.02(19) yes
C2 N3 C5 107.66(19) yes
N6 N3 C5 106.50(18) yes
C4 N3 C5 109.02(18) yes
N3 N6 H62 115.0 no
N3 N6 H61 113.8 no
H62 N6 H61 99.5 no
N3 C4 H41 107.2 no
N3 C4 H43 108.0 no
H41 C4 H43 111.2 no
N3 C4 H42 105.5 no
H41 C4 H42 113.9 no
H43 C4 H42 110.7 no
N3 C5 H53 108.7 no
N3 C5 H52 106.0 no
H53 C5 H52 110.2 no
N3 C5 H51 108.8 no
H53 C5 H51 113.2 no
H52 C5 H51 109.7 no

loop_
_geom_bond_atom_site_label_1
_geom_bond_atom_site_label_2
_geom_bond_distance
_geom_bond_publ_flag
Cl7 O10 1.4496(18) yes
Cl7 O11 1.4411(18) yes
Cl7 O8 1.4336(18) yes
Cl7 O9 1.4345(18) yes
Cl1 C2 1.769(2) yes
C2 N3 1.506(3) yes
C2 H21 0.979 no
C2 H22 0.974 no
N3 N6 1.458(3) yes
N3 C4 1.489(3) yes
N3 C5 1.506(3) yes
N6 H62 0.866 no
N6 H61 0.877 no
C4 H41 0.970 no
C4 H43 0.975 no
C4 H42 0.955 no
C5 H53 0.958 no
C5 H52 0.949 no
C5 H51 0.989 no

loop_
_geom_hbond_atom_site_label_D
_geom_hbond_atom_site_label_H
_geom_hbond_atom_site_label_A
_geom_hbond_site_symmetry_A
_geom_hbond_angle_DHA
_geom_hbond_distance_DH
_geom_hbond_distance_HA
_geom_hbond_distance_DA
_geom_hbond_publ_flag
C2 H21 O8 . 154 0.98 2.44 3.349(4) yes
C2 H22 O11 1_545 154.63(7) 0.97 2.53 3.434(4) yes
C4 H41 O10 2_665 154.67(7) 0.97 2.59 3.487(4) yes
C4 H43 O10 . 161 0.97 2.48 3.420(4) yes
C5 H53 O10 2_665 156.66(7) 0.96 2.56 3.463(4) yes
C5 H51 O11 1_545 151.02(7) 0.99 2.57 3.470(4) yes
N6 H62 O10 1_545 162.22(7) 0.87 2.22 3.053(4) yes
N6 H61 O11 1_445 161.66(7) 0.88 2.25 3.091(4) yes
